data_2232036
loop_
_publ_author_name
'Prabhu, M.'
'Meenakshi, C.'
'Chakkaravarthi, G.'
'Rajagopal, G.'

_publ_section_title
;
 <i>N</i>'-[(1<i>E</i>)-4-Diethylamino-2-hydroxybenzidene]benzohydrazide
;
_journal_coeditor_code RK2298
_journal_issue 10
_journal_name_full 'Acta Crystallographica Section E'
_journal_page_first o2633
_journal_paper_doi 10.1107/S160053681103652X
_journal_volume 67
_journal_year 2011
_chemical_formula_iupac 'C18 H21 N3 O2'
_chemical_formula_moiety 'C18 H21 N3 O2'
_chemical_formula_sum 'C18 H21 N3 O2'
_chemical_formula_weight 311.38
_chemical_melting_point 500
_chemical_name_systematic
;
<i>N</i>'-[(1<i>E</i>)-4-Diethylamino-2-hydroxybenzylidene]benzohydrazide
;
_space_group_IT_number 14
_symmetry_cell_setting monoclinic
_symmetry_space_group_name_Hall '-P 2ybc'
_symmetry_space_group_name_H-M 'P 1 21/c 1'
_atom_sites_solution_hydrogens geom
_atom_sites_solution_primary direct
_atom_sites_solution_secondary difmap
_audit_creation_method SHELXL97
_cell_angle_alpha 90.00
_cell_angle_beta 102.316(5)
_cell_angle_gamma 90.00
_cell_formula_units_Z 4
_cell_length_a 10.591(5)
_cell_length_b 16.733(6)
_cell_length_c 9.671(5)
_cell_measurement_reflns_used 4483
_cell_measurement_temperature 295(2)
_cell_measurement_theta_max 29.1
_cell_measurement_theta_min 2.9
_cell_volume 1674.4(13)
_computing_cell_refinement '<i>CrysAlis RED</i> (Oxford Diffraction, 2009)'
_computing_data_collection '<i>CrysAlis CCD</i> (Oxford Diffraction, 2009)'
_computing_data_reduction '<i>CrysAlis RED</i> (Oxford Diffraction, 2009)'
_computing_molecular_graphics '<i>PLATON</i> (Spek, 2009)'
_computing_publication_material '<i>SHELXL97</i> (Sheldrick, 2008)'
_computing_structure_refinement '<i>SHELXL97</i> (Sheldrick, 2008)'
_computing_structure_solution '<i>SHELXS97</i> (Sheldrick, 2008)'
_diffrn_ambient_temperature 295(2)
_diffrn_measured_fraction_theta_full 0.999
_diffrn_measured_fraction_theta_max 0.855
_diffrn_measurement_device_type 'Oxford Diffraction Xcalibur Eos'
_diffrn_measurement_method '\f- and \w--scans'
_diffrn_radiation_monochromator graphite
_diffrn_radiation_source 'fine--focus sealed tube'
_diffrn_radiation_type MoK\a
_diffrn_radiation_wavelength 0.71073
_diffrn_reflns_av_R_equivalents 0.0306
_diffrn_reflns_av_sigmaI/netI 0.0363
_diffrn_reflns_limit_h_max 13
_diffrn_reflns_limit_h_min -14
_diffrn_reflns_limit_k_max 18
_diffrn_reflns_limit_k_min -22
_diffrn_reflns_limit_l_max 13
_diffrn_reflns_limit_l_min -12
_diffrn_reflns_number 9666
_diffrn_reflns_theta_full 25.00
_diffrn_reflns_theta_max 29.19
_diffrn_reflns_theta_min 2.86
_diffrn_standards_interval_time 0
_diffrn_standards_number 0
_exptl_absorpt_coefficient_mu 0.082
_exptl_absorpt_correction_T_max 0.9838
_exptl_absorpt_correction_T_min 0.9774
_exptl_absorpt_correction_type multi-scan
_exptl_absorpt_process_details '(<i>CrysAlis PRO</i>; Oxford Diffraction, 2009)'
_exptl_crystal_colour 'pale yellow'
_exptl_crystal_density_diffrn 1.235
_exptl_crystal_density_method 'not measured'
_exptl_crystal_description block
_exptl_crystal_F_000 664
_exptl_crystal_size_max 0.28
_exptl_crystal_size_mid 0.24
_exptl_crystal_size_min 0.20
_refine_diff_density_max 0.427
_refine_diff_density_min -0.395
_refine_ls_extinction_coef 0.022(3)
_refine_ls_extinction_expression Fc^*^=kFc[1+0.001xFc^2^\l^3^/sin(2\q)]^-1/4^
_refine_ls_extinction_method SHELXL
_refine_ls_goodness_of_fit_ref 1.050
_refine_ls_hydrogen_treatment constr
_refine_ls_matrix_type full
_refine_ls_number_parameters 222
_refine_ls_number_reflns 3884
_refine_ls_number_restraints 6
_refine_ls_restrained_S_all 1.083
_refine_ls_R_factor_all 0.1083
_refine_ls_R_factor_gt 0.0716
_refine_ls_shift/su_max 0.000
_refine_ls_shift/su_mean 0.000
_refine_ls_structure_factor_coef Fsqd
_refine_ls_weighting_details 'calc w=1/[\s^2^(Fo^2^)+(0.0782P)^2^+0.8512P] where P=(Fo^2^+2Fc^2^)/3'
_refine_ls_weighting_scheme calc
_refine_ls_wR_factor_gt 0.1767
_refine_ls_wR_factor_ref 0.2031
_reflns_number_gt 2466
_reflns_number_total 3884
_reflns_threshold_expression >2\s(I)
_cod_data_source_file rk2298.cif
_cod_data_source_block I
_cod_original_sg_symbol_H-M 'P 21/c'
_cod_database_code 2232036
_cod_database_fobs_code 2232036

loop_
_symmetry_equiv_pos_as_xyz
'x, y, z'
'-x, y+1/2, -z+1/2'
'-x, -y, -z'
'x, -y-1/2, z-1/2'

loop_
_atom_site_type_symbol
_atom_site_label
_atom_site_fract_x
_atom_site_fract_y
_atom_site_fract_z
_atom_site_U_iso_or_equiv
_atom_site_adp_type
_atom_site_calc_flag
_atom_site_refinement_flags
_atom_site_occupancy
_atom_site_symmetry_multiplicity
_atom_site_disorder_assembly
_atom_site_disorder_group
C C1 0.3790(2) 0.27667(16) 0.7824(2) 0.0476(6) Uani d . 1 1 . .
C C2 0.2753(3) 0.2435(2) 0.8285(3) 0.0669(8) Uani d . 1 1 . .
H H2 0.2877 0.1980 0.8850 0.080 Uiso calc R 1 1 . .
C C3 0.1545(3) 0.2771(3) 0.7914(5) 0.0950(13) Uani d . 1 1 . .
H H3 0.0849 0.2538 0.8207 0.114 Uiso calc R 1 1 . .
C C4 0.1374(4) 0.3448(4) 0.7114(4) 0.1128(17) Uani d . 1 1 . .
H H4 0.0554 0.3672 0.6850 0.135 Uiso calc R 1 1 . .
C C5 0.2401(5) 0.3807(3) 0.6692(4) 0.1231(19) Uani d . 1 1 . .
H H5 0.2282 0.4282 0.6182 0.148 Uiso calc R 1 1 . .
C C6 0.3614(3) 0.3455(2) 0.7031(3) 0.0831(11) Uani d . 1 1 . .
H H6 0.4305 0.3684 0.6722 0.100 Uiso calc R 1 1 . .
C C7 0.5058(2) 0.23618(14) 0.8256(2) 0.0416(5) Uani d . 1 1 . .
C C8 0.7610(2) 0.19544(16) 0.6584(2) 0.0477(6) Uani d . 1 1 . .
H H8 0.7314 0.2260 0.5776 0.057 Uiso calc R 1 1 . .
C C9 0.8774(2) 0.14947(15) 0.6699(2) 0.0436(6) Uani d . 1 1 . .
C C10 0.9440(2) 0.15018(17) 0.5596(2) 0.0510(6) Uani d . 1 1 . .
H H10 0.9133 0.1823 0.4812 0.061 Uiso calc R 1 1 . .
C C11 1.0526(2) 0.10543(18) 0.5627(3) 0.0559(7) Uani d . 1 1 . .
H H11 1.0945 0.1082 0.4875 0.067 Uiso calc R 1 1 . .
C C12 1.1017(2) 0.05524(17) 0.6782(3) 0.0524(6) Uani d . 1 1 . .
C C13 1.0364(2) 0.05409(16) 0.7911(3) 0.0512(6) Uani d . 1 1 . .
H H13 1.0676 0.0222 0.8697 0.061 Uiso calc R 1 1 . .
C C14 0.9275(2) 0.09940(15) 0.7862(2) 0.0449(6) Uani d . 1 1 . .
C C15 1.2777(3) 0.0098(2) 0.5648(3) 0.0690(8) Uani d . 1 1 . .
H H15A 1.2157 0.0150 0.4757 0.083 Uiso calc R 1 1 . .
H H15B 1.3226 -0.0406 0.5630 0.083 Uiso calc R 1 1 . .
C C16 1.3733(3) 0.0763(2) 0.5773(4) 0.0863(10) Uani d . 1 1 . .
H H16A 1.3298 0.1264 0.5793 0.129 Uiso calc R 1 1 . .
H H16B 1.4140 0.0751 0.4976 0.129 Uiso calc R 1 1 . .
H H16C 1.4377 0.0700 0.6630 0.129 Uiso calc R 1 1 . .
C C17 1.2575(4) -0.0495(4) 0.7989(4) 0.1165(17) Uani d DU 1 1 . .
H H17A 1.1854 -0.0671 0.8385 0.140 Uiso calc PR 0.810(8) 1 A 1
H H17B 1.2922 -0.0961 0.7605 0.140 Uiso calc PR 0.810(8) 1 A 1
H H17C 1.3506 -0.0446 0.8124 0.140 Uiso d PR 0.190(8) 1 A 2
H H17D 1.2359 -0.0233 0.8803 0.140 Uiso d PR 0.190(8) 1 A 2
N N1 0.58174(18) 0.23775(13) 0.73010(19) 0.0478(5) Uani d . 1 1 . .
H H1 0.5590 0.2647 0.6531 0.057 Uiso calc R 1 1 . .
N N2 0.69687(17) 0.19532(13) 0.7574(2) 0.0473(5) Uani d . 1 1 . .
N N3 1.2080(2) 0.00784(18) 0.6801(3) 0.0766(8) Uani d DU 1 1 A .
O O1 0.53870(16) 0.20183(12) 0.93992(16) 0.0574(5) Uani d . 1 1 . .
O O2 0.86897(17) 0.09411(12) 0.89825(18) 0.0628(6) Uani d . 1 1 . .
H H2A 0.8054 0.1234 0.8849 0.094 Uiso calc R 1 1 . .
C C18 1.3519(5) -0.0184(4) 0.9069(6) 0.121(2) Uani d PDU 0.810(8) 1 A 1
H H18A 1.3185 0.0276 0.9465 0.182 Uiso calc PR 0.810(8) 1 A 1
H H18B 1.4256 -0.0031 0.8699 0.182 Uiso calc PR 0.810(8) 1 A 1
H H18C 1.3772 -0.0581 0.9791 0.182 Uiso calc PR 0.810(8) 1 A 1
C C18A 1.241(2) -0.1276(11) 0.827(2) 0.122(7) Uani d PDU 0.190(8) 1 A 2
H H18D 1.2950 -0.1413 0.9165 0.183 Uiso calc PR 0.190(8) 1 A 2
H H18E 1.2651 -0.1598 0.7539 0.183 Uiso calc PR 0.190(8) 1 A 2
H H18F 1.1524 -0.1373 0.8287 0.183 Uiso calc PR 0.190(8) 1 A 2

loop_
_atom_site_aniso_label
_atom_site_aniso_U_11
_atom_site_aniso_U_22
_atom_site_aniso_U_33
_atom_site_aniso_U_12
_atom_site_aniso_U_13
_atom_site_aniso_U_23
C1 0.0438(13) 0.0650(16) 0.0350(10) 0.0059(11) 0.0108(9) -0.0109(11)
C2 0.0472(15) 0.072(2) 0.085(2) -0.0064(14) 0.0217(14) -0.0232(16)
C3 0.0463(17) 0.121(3) 0.119(3) -0.001(2) 0.0213(19) -0.053(3)
C4 0.071(2) 0.185(5) 0.080(2) 0.063(3) 0.0093(19) -0.023(3)
C5 0.127(3) 0.170(4) 0.083(2) 0.097(3) 0.047(2) 0.046(3)
C6 0.086(2) 0.106(3) 0.0680(18) 0.044(2) 0.0400(17) 0.0290(18)
C7 0.0392(11) 0.0510(14) 0.0347(10) -0.0056(10) 0.0080(9) -0.0076(10)
C8 0.0398(12) 0.0637(16) 0.0396(11) 0.0020(11) 0.0084(9) 0.0022(11)
C9 0.0342(11) 0.0578(15) 0.0393(11) -0.0021(10) 0.0088(9) 0.0000(10)
C10 0.0419(12) 0.0728(18) 0.0390(11) 0.0034(12) 0.0102(10) 0.0084(11)
C11 0.0470(14) 0.0810(19) 0.0441(13) 0.0054(13) 0.0199(10) 0.0039(12)
C12 0.0401(13) 0.0704(18) 0.0479(13) 0.0053(12) 0.0122(10) 0.0003(12)
C13 0.0427(12) 0.0659(17) 0.0462(12) 0.0059(12) 0.0122(10) 0.0089(12)
C14 0.0386(12) 0.0583(15) 0.0398(11) -0.0051(11) 0.0129(9) 0.0006(10)
C15 0.0591(16) 0.081(2) 0.0721(18) 0.0123(16) 0.0255(14) -0.0058(16)
C16 0.079(2) 0.093(3) 0.089(2) -0.003(2) 0.0219(18) 0.006(2)
C17 0.080(2) 0.200(5) 0.078(2) 0.077(3) 0.0359(17) 0.044(2)
N1 0.0394(10) 0.0662(14) 0.0391(9) 0.0089(9) 0.0115(8) 0.0044(9)
N2 0.0364(10) 0.0636(14) 0.0422(10) 0.0034(9) 0.0094(8) -0.0003(9)
N3 0.0568(14) 0.110(2) 0.0699(15) 0.0288(14) 0.0290(12) 0.0117(13)
O1 0.0563(10) 0.0785(13) 0.0387(9) 0.0050(9) 0.0128(7) 0.0050(8)
O2 0.0574(11) 0.0875(14) 0.0505(10) 0.0146(10) 0.0272(8) 0.0179(9)
C18 0.108(4) 0.140(5) 0.121(4) 0.037(3) 0.036(2) 0.043(3)
C18A 0.110(17) 0.195(10) 0.058(11) 0.065(16) 0.010(10) 0.029(14)

loop_
_atom_type_symbol
_atom_type_description
_atom_type_scat_dispersion_real
_atom_type_scat_dispersion_imag
_atom_type_scat_source
C C 0.0033 0.0016 'International Tables Vol C Tables 4.2.6.8 and 6.1.1.4'
H H 0.0000 0.0000 'International Tables Vol C Tables 4.2.6.8 and 6.1.1.4'
N N 0.0061 0.0033 'International Tables Vol C Tables 4.2.6.8 and 6.1.1.4'
O O 0.0106 0.0060 'International Tables Vol C Tables 4.2.6.8 and 6.1.1.4'

loop_
_geom_angle_atom_site_label_1
_geom_angle_atom_site_label_2
_geom_angle_atom_site_label_3
_geom_angle
C6 C1 C2 119.5(3)
C6 C1 C7 123.2(2)
C2 C1 C7 117.3(2)
C3 C2 C1 120.7(4)
C3 C2 H2 119.7
C1 C2 H2 119.7
C4 C3 C2 119.5(4)
C4 C3 H3 120.3
C2 C3 H3 120.3
C3 C4 C5 120.9(3)
C3 C4 H4 119.6
C5 C4 H4 119.6
C4 C5 C6 119.6(4)
C4 C5 H5 120.2
C6 C5 H5 120.2
C1 C6 C5 119.8(3)
C1 C6 H6 120.1
C5 C6 H6 120.1
O1 C7 N1 122.0(2)
O1 C7 C1 122.2(2)
N1 C7 C1 115.8(2)
N2 C8 C9 121.5(2)
N2 C8 H8 119.3
C9 C8 H8 119.3
C10 C9 C14 116.5(2)
C10 C9 C8 120.0(2)
C14 C9 C8 123.4(2)
C11 C10 C9 122.5(2)
C11 C10 H10 118.7
C9 C10 H10 118.7
C10 C11 C12 120.7(2)
C10 C11 H11 119.6
C12 C11 H11 119.6
N3 C12 C11 121.2(2)
N3 C12 C13 121.1(2)
C11 C12 C13 117.6(2)
C14 C13 C12 120.8(2)
C14 C13 H13 119.6
C12 C13 H13 119.6
O2 C14 C13 117.3(2)
O2 C14 C9 121.0(2)
C13 C14 C9 121.7(2)
N3 C15 C16 113.5(3)
N3 C15 H15A 108.9
C16 C15 H15A 108.9
N3 C15 H15B 108.9
C16 C15 H15B 108.9
H15A C15 H15B 107.7
C15 C16 H16A 109.5
C15 C16 H16B 109.5
H16A C16 H16B 109.5
C15 C16 H16C 109.5
H16A C16 H16C 109.5
H16B C16 H16C 109.5
C18A C17 C18 108.4(9)
C18A C17 N3 136.9(10)
C18 C17 N3 114.5(5)
C18A C17 H17A 59.0
C18 C17 H17A 108.6
N3 C17 H17A 108.6
C18A C17 H17B 51.1
C18 C17 H17B 108.6
N3 C17 H17B 108.6
H17A C17 H17B 107.6
C18A C17 H17C 102.8
C18 C17 H17C 46.9
N3 C17 H17C 103.2
H17A C17 H17C 146.7
H17B C17 H17C 70.2
C18A C17 H17D 102.4
C18 C17 H17D 58.4
N3 C17 H17D 103.2
H17A C17 H17D 58.3
H17B C17 H17D 148.1
H17C C17 H17D 105.2
C7 N1 N2 119.22(19)
C7 N1 H1 120.4
N2 N1 H1 120.4
C8 N2 N1 116.09(19)
C12 N3 C15 121.5(2)
C12 N3 C17 122.0(2)
C15 N3 C17 116.5(2)
C14 O2 H2A 109.5
H17C C18 H17D 87.7
C17 C18 H18A 109.5
H17C C18 H18A 140.6
H17D C18 H18A 72.1
C17 C18 H18B 109.5
H17C C18 H18B 68.6
H17D C18 H18B 144.4
C17 C18 H18C 109.5
H17C C18 H18C 107.8
H17D C18 H18C 102.8
C17 C18A H18D 109.5
C17 C18A H18E 109.5
H18D C18A H18E 109.5
C17 C18A H18F 109.5
H18D C18A H18F 109.5
H18E C18A H18F 109.5

loop_
_geom_bond_atom_site_label_1
_geom_bond_atom_site_label_2
_geom_bond_distance
C1 C6 1.374(4)
C1 C2 1.387(4)
C1 C7 1.483(3)
C2 C3 1.373(5)
C2 H2 0.9300
C3 C4 1.363(6)
C3 H3 0.9300
C4 C5 1.378(7)
C4 H4 0.9300
C5 C6 1.387(5)
C5 H5 0.9300
C6 H6 0.9300
C7 O1 1.229(3)
C7 N1 1.348(3)
C8 N2 1.287(3)
C8 C9 1.437(3)
C8 H8 0.9300
C9 C10 1.399(3)
C9 C14 1.412(3)
C10 C11 1.367(3)
C10 H10 0.9300
C11 C12 1.406(4)
C11 H11 0.9300
C12 N3 1.374(3)
C12 C13 1.411(3)
C13 C14 1.372(3)
C13 H13 0.9300
C14 O2 1.362(3)
C15 N3 1.464(3)
C15 C16 1.492(5)
C15 H15A 0.9700
C15 H15B 0.9700
C16 H16A 0.9600
C16 H16B 0.9600
C16 H16C 0.9600
C17 C18A 1.353(16)
C17 C18 1.384(7)
C17 N3 1.502(5)
C17 H17A 0.9700
C17 H17B 0.9700
C17 H17C 0.9700
C17 H17D 0.9700
N1 N2 1.387(3)
N1 H1 0.8600
O2 H2A 0.8200
C18 H17C 1.0114
C18 H17D 1.2036
C18 H18A 0.9600
C18 H18B 0.9600
C18 H18C 0.9600
C18A H18D 0.9600
C18A H18E 0.9600
C18A H18F 0.9600

loop_
_geom_hbond_atom_site_label_D
_geom_hbond_atom_site_label_H
_geom_hbond_atom_site_label_A
_geom_hbond_site_symmetry_A
_geom_hbond_distance_DH
_geom_hbond_distance_HA
_geom_hbond_distance_DA
_geom_hbond_angle_DHA
_geom_hbond_publ_flag
O2 H2A N2 . 0.82 1.92 2.643(3) 147 y
N1 H1 O1 4_565 0.86 2.10 2.926(3) 160 y
C8 H8 O1 4_565 0.93 2.50 3.293(3) 144 y
C3 H3 Cg2 1_455 0.93 2.97 3.468(5) 115 y

loop_
_geom_torsion_atom_site_label_1
_geom_torsion_atom_site_label_2
_geom_torsion_atom_site_label_3
_geom_torsion_atom_site_label_4
_geom_torsion
C6 C1 C2 C3 2.3(4)
C7 C1 C2 C3 -179.3(3)
C1 C2 C3 C4 -1.6(5)
C2 C3 C4 C5 -1.0(6)
C3 C4 C5 C6 2.9(7)
C2 C1 C6 C5 -0.4(5)
C7 C1 C6 C5 -178.7(3)
C4 C5 C6 C1 -2.1(6)
C6 C1 C7 O1 145.2(3)
C2 C1 C7 O1 -33.2(3)
C6 C1 C7 N1 -36.4(3)
C2 C1 C7 N1 145.3(2)
N2 C8 C9 C10 179.3(2)
N2 C8 C9 C14 2.1(4)
C14 C9 C10 C11 -0.3(4)
C8 C9 C10 C11 -177.6(3)
C9 C10 C11 C12 0.8(4)
C10 C11 C12 N3 177.6(3)
C10 C11 C12 C13 -1.2(4)
N3 C12 C13 C14 -177.6(3)
C11 C12 C13 C14 1.2(4)
C12 C13 C14 O2 179.0(2)
C12 C13 C14 C9 -0.8(4)
C10 C9 C14 O2 -179.5(2)
C8 C9 C14 O2 -2.3(4)
C10 C9 C14 C13 0.3(4)
C8 C9 C14 C13 177.5(2)
O1 C7 N1 N2 4.1(3)
C1 C7 N1 N2 -174.4(2)
C9 C8 N2 N1 -175.9(2)
C7 N1 N2 C8 176.0(2)
C11 C12 N3 C15 2.4(4)
C13 C12 N3 C15 -178.8(3)
C11 C12 N3 C17 -176.6(4)
C13 C12 N3 C17 2.2(5)
C16 C15 N3 C12 82.8(4)
C16 C15 N3 C17 -98.1(4)
C18A C17 N3 C12 93.6(15)
C18 C17 N3 C12 -92.3(4)
C18A C17 N3 C15 -85.5(15)
C18 C17 N3 C15 88.6(4)
